data_7246023
loop_
_publ_author_name
'Li, Zilong'
'Ma, Yanping'
'Liu, Tian'
'Zhang, Qiuyue'
'Solan, Gregory A.'
'Liang, Tongling'
'Sun, Wen-Hua'

_publ_section_title
;
 Exploring fluoride effects in sterically enhanced cobalt ethylene
 polymerisation catalysts; a combined experimental and DFT study.
;
_journal_issue 1
_journal_name_full 'RSC advances'
_journal_page_first 14
_journal_page_last 24
_journal_paper_doi 10.1039/d2ra05806e
_journal_volume 13
_journal_year 2022
_chemical_formula_moiety 'C52 H47 Cl2 Co F2 N3, C H2 Cl2'
_chemical_formula_sum 'C53 H49 Cl4 Co F2 N3'
_chemical_formula_weight 966.68
_space_group_crystal_system monoclinic
_space_group_IT_number 9
_space_group_name_Hall 'C -2yc'
_space_group_name_H-M_alt 'C 1 c 1'
_atom_sites_solution_hydrogens geom
_atom_sites_solution_primary iterative
_audit_creation_date 2021-07-05
_audit_creation_method
;
Olex2 1.3
(compiled 2020.11.12 svn.r5f609507 for OlexSys, GUI svn.r6272)
;
_audit_update_record
;
2022-08-16 deposited with the CCDC.	2022-11-28 downloaded from the CCDC.
;
_cell_angle_alpha 90
_cell_angle_beta 127.0490(10)
_cell_angle_gamma 90
_cell_formula_units_Z 4
_cell_length_a 24.2166(3)
_cell_length_b 14.6821(2)
_cell_length_c 16.4823(2)
_cell_measurement_reflns_used 12900
_cell_measurement_temperature 169.97(11)
_cell_measurement_theta_max 75.2990
_cell_measurement_theta_min 3.7320
_cell_volume 4677.22(12)
_computing_cell_refinement 'CrysAlisPro 1.171.40.67a (Rigaku OD, 2019)'
_computing_data_collection 'CrysAlisPro 1.171.40.67a (Rigaku OD, 2019)'
_computing_data_reduction 'CrysAlisPro 1.171.40.67a (Rigaku OD, 2019)'
_computing_molecular_graphics 'Olex2 1.3 (Dolomanov et al., 2009)'
_computing_publication_material 'Olex2 1.3 (Dolomanov et al., 2009)'
_computing_structure_refinement 'SHELXL 2018/3 (Sheldrick, 2015)'
_computing_structure_solution 'olex2.solve 1.3 (Bourhis et al., 2015)'
_diffrn_ambient_environment N~2~
_diffrn_ambient_temperature 169.97(11)
_diffrn_detector 'Hybrid Pixel Array Detector'
_diffrn_detector_area_resol_mean 10.0000
_diffrn_detector_type HyPix
_diffrn_measured_fraction_theta_full 0.996
_diffrn_measured_fraction_theta_max 0.952
_diffrn_measurement_details
;
List of Runs (angles in degrees, time in seconds):

  # Type    Start    End  Width  t~exp~   \w     \q     \k     \f   Frames
#--------------------------------------------------------------------------
  1  \w    -81.00  -4.00   0.50    0.13    --  -47.20 113.00-163.00  154
  2  \w     50.00  75.00   0.50    0.13    --   47.20-113.00 105.00   50
  3  \w   -117.00 -91.00   0.50    0.52    --  -99.00-113.00 105.00   52
  4  \w   -106.00 -26.00   0.50    0.52    --  -99.00 113.00-163.00  160
  5  \w     73.00 106.00   0.50    0.52    --  103.25-113.00 105.00   66
  6  \w     87.00 165.00   0.50    0.52    --  103.25 113.00-163.00  156
  7  \w   -108.00 -74.00   0.50    0.13    --  -47.20-125.00-180.00   68
  8  \w   -120.00 -75.00   0.50    0.13    --  -47.20-125.00 -90.00   90
  9  \w    -40.00  26.00   0.50    0.13    --  -47.20  38.00  90.00  132
 10  \w   -108.00 -79.00   0.50    0.13    --  -47.20-125.00   0.00   58
 11  \w    -10.00  30.00   0.50    0.13    --   47.20 -19.00 -30.00   80
 12  \w    -59.00 -27.00   0.50    0.52    --  -99.00  61.00  60.00   64
 13  \w    -58.00 -27.00   0.50    0.52    --  -99.00  77.00-150.00   62
 14  \w    -65.00 -26.00   0.50    0.52    --  -99.00  61.00  30.00   78
 15  \w   -167.00-142.00   0.50    0.52    --  -99.00 -45.00 -60.00   50
 16  \w   -135.00 -90.00   0.50    0.52    --  -99.00 -45.00 -60.00   90
 17  \w    -56.00 -30.00   0.50    0.52    --  -99.00  61.00   0.00   52
 18  \w    -99.00 -72.00   0.50    0.52    --  -99.00  77.00-150.00   54
 19  \w    -68.00 -42.00   0.50    0.52    --  -99.00  61.00-150.00   52
 20  \w     96.00 122.00   0.50    0.52    --  103.25  45.00   0.00   52
 21  \w     39.00  75.00   0.50    0.52    --  103.25 -61.00 150.00   72
 22  \w     33.00 104.00   0.50    0.52    --  103.25 -94.00 120.00  142
 23  \w    133.00 163.00   0.50    0.52    --  103.25  30.00-180.00   60
 24  \w     44.00  73.00   0.50    0.52    --  103.25 -61.00  90.00   58
 25  \w    138.00 169.00   0.50    0.52    --  103.25  45.00   0.00   62
 26  \w     91.00 128.00   0.50    0.52    --  103.25  30.00-180.00   74
;
_diffrn_measurement_device 'four-circle diffractometer'
_diffrn_measurement_device_type 'XtaLAB Synergy R, HyPix'
_diffrn_measurement_method '\w scans'
_diffrn_orient_matrix_type 'CrysAlisPro convention (1999,Acta A55,543-557)'
_diffrn_orient_matrix_UB_11 -0.0431407000
_diffrn_orient_matrix_UB_12 -0.0901115000
_diffrn_orient_matrix_UB_13 -0.0215479000
_diffrn_orient_matrix_UB_21 -0.0529616000
_diffrn_orient_matrix_UB_22 0.0503137000
_diffrn_orient_matrix_UB_23 -0.0577594000
_diffrn_orient_matrix_UB_31 0.0644495000
_diffrn_orient_matrix_UB_32 -0.0190124000
_diffrn_orient_matrix_UB_33 -0.0505141000
_diffrn_radiation_monochromator mirror
_diffrn_radiation_probe x-ray
_diffrn_radiation_type 'Cu K\a'
_diffrn_radiation_wavelength 1.54178
_diffrn_reflns_av_R_equivalents 0.0268
_diffrn_reflns_av_unetI/netI 0.0267
_diffrn_reflns_Laue_measured_fraction_full 0.996
_diffrn_reflns_Laue_measured_fraction_max 0.952
_diffrn_reflns_limit_h_max 30
_diffrn_reflns_limit_h_min -30
_diffrn_reflns_limit_k_max 18
_diffrn_reflns_limit_k_min -17
_diffrn_reflns_limit_l_max 20
_diffrn_reflns_limit_l_min -19
_diffrn_reflns_number 16345
_diffrn_reflns_point_group_measured_fraction_full 0.651
_diffrn_reflns_point_group_measured_fraction_max 0.617
_diffrn_reflns_theta_full 67.679
_diffrn_reflns_theta_max 75.357
_diffrn_reflns_theta_min 3.781
_diffrn_source 'Rotating-anode X-ray tube'
_diffrn_source_type 'PhotonJet R (Cu) X-ray Source'
_exptl_absorpt_coefficient_mu 5.360
_exptl_absorpt_correction_T_max 1.00000
_exptl_absorpt_correction_T_min 0.56540
_exptl_absorpt_correction_type multi-scan
_exptl_absorpt_process_details
;
CrysAlisPro 1.171.40.67a (Rigaku Oxford Diffraction, 2019)
Empirical absorption correction using spherical harmonics,
 implemented in SCALE3 ABSPACK scaling algorithm.
;
_exptl_crystal_colour brown
_exptl_crystal_colour_primary brown
_exptl_crystal_density_diffrn 1.373
_exptl_crystal_description block
_exptl_crystal_F_000 2004
_exptl_crystal_size_max 0.15
_exptl_crystal_size_mid 0.12
_exptl_crystal_size_min 0.08
_refine_diff_density_max 1.376
_refine_diff_density_min -0.490
_refine_diff_density_rms 0.061
_refine_ls_abs_structure_details
;
 Classical Flack method preferred over Parsons because s.u. lower.
;
_refine_ls_abs_structure_Flack -0.008(3)
_refine_ls_extinction_method none
_refine_ls_goodness_of_fit_ref 1.027
_refine_ls_hydrogen_treatment constr
_refine_ls_matrix_type full
_refine_ls_number_parameters 573
_refine_ls_number_reflns 5983
_refine_ls_number_restraints 2
_refine_ls_restrained_S_all 1.027
_refine_ls_R_factor_all 0.0389
_refine_ls_R_factor_gt 0.0379
_refine_ls_shift/su_max 0.000
_refine_ls_shift/su_mean 0.000
_refine_ls_structure_factor_coef Fsqd
_refine_ls_weighting_details 'w=1/[\s^2^(Fo^2^)+(0.0772P)^2^+2.6124P] where P=(Fo^2^+2Fc^2^)/3'
_refine_ls_weighting_scheme calc
_refine_ls_wR_factor_gt 0.1039
_refine_ls_wR_factor_ref 0.1046
_reflns_Friedel_coverage 0.295
_reflns_Friedel_fraction_full 0.306
_reflns_Friedel_fraction_max 0.281
_reflns_number_gt 5816
_reflns_number_total 5983
_reflns_threshold_expression 'I > 2\s(I)'
_cod_data_source_file d2ra05806e2.cif
_cod_data_source_block Co5
_cod_depositor_comments 'Adding full bibliography for 7246022--7246023.cif.'
_cod_original_cell_volume 4677.22(11)
_cod_database_code 7246023
_shelx_shelxl_version_number 2018/3
_chemical_oxdiff_formula 'C H N F Co Cl'
_shelx_space_group_comment
;
The symmetry employed for this shelxl refinement is uniquely defined
by the following loop, which should always be used as a source of
symmetry information in preference to the above space-group names.
They are only intended as comments.
;
_reflns_odcompleteness_completeness 99.66
_reflns_odcompleteness_iscentric 1
_reflns_odcompleteness_theta 66.97
_olex2_refinement_description
;
1. Fixed Uiso
 At 1.2 times of:
  All C(H) groups, All C(H,H) groups
 At 1.5 times of:
  All C(H,H,H) groups
2.a Ternary CH refined with riding coordinates:
 C29(H29), C16(H16)
2.b Secondary CH2 refined with riding coordinates:
 C51(H51A,H51B), C48(H48A,H48B), C01R(H01A,H01B)
2.c Aromatic/amide H refined with riding coordinates:
 C4(H4), C14(H14), C5(H5), C24(H24), C46(H46), C28(H28), C18(H18), C25(H25),
 C21(H21), C20(H20), C22(H22), C31(H31), C27(H27), C44(H44), C19(H19), C6(H6),
 C35(H35), C26(H26), C32(H32), C33(H33), C37(H37), C41(H41), C34(H34), C40(H40),
  C38(H38), C39(H39)
2.d Idealised Me refined as rotating group:
 C1(H1A,H1B,H1C), C9(H9A,H9B,H9C), C52(H52A,H52B,H52C), C50(H50A,H50B,H50C),
 C49(H49A,H49B,H49C)
;
_olex2_submission_special_instructions 'No special instructions were received'
_oxdiff_exptl_absorpt_empirical_details
;
Empirical correction (ABSPACK) includes:
- Absorption correction using spherical harmonics
- Frame scaling
;
_oxdiff_exptl_absorpt_empirical_full_max 1.440
_oxdiff_exptl_absorpt_empirical_full_min 0.747

loop_
_space_group_symop_operation_xyz
'x, y, z'
'x, -y, z+1/2'
'x+1/2, y+1/2, z'
'x+1/2, -y+1/2, z+1/2'

loop_
_atom_site_label
_atom_site_type_symbol
_atom_site_fract_x
_atom_site_fract_y
_atom_site_fract_z
_atom_site_U_iso_or_equiv
_atom_site_adp_type
_atom_site_occupancy
_atom_site_site_symmetry_order
_atom_site_calc_flag
_atom_site_refinement_flags_posn
_atom_site_refinement_flags_adp
_atom_site_refinement_flags_occupancy
_atom_site_disorder_assembly
_atom_site_disorder_group
Co1 Co 0.44258(3) 0.32299(3) 0.52667(3) 0.02500(13) Uani 1 1 d . . . . .
Cl1 Cl 0.53288(5) 0.24547(6) 0.65917(7) 0.0370(2) Uani 1 1 d . . . . .
Cl2 Cl 0.42627(5) 0.45940(6) 0.57830(7) 0.0379(2) Uani 1 1 d . . . . .
Cl04 Cl 0.77809(14) 0.11824(12) 0.33067(18) 0.0969(6) Uani 1 1 d . . . . .
Cl05 Cl 0.70574(13) 0.01400(17) 0.3913(2) 0.1075(7) Uani 1 1 d . . . . .
F1 F 0.77131(12) 0.31387(17) 0.6394(2) 0.0440(6) Uani 1 1 d . . . . .
F2 F 0.67982(15) 0.19557(19) 0.5033(2) 0.0534(6) Uani 1 1 d . . . . .
N1 N 0.49357(14) 0.36475(18) 0.4570(2) 0.0243(5) Uani 1 1 d . . . . .
N2 N 0.36519(15) 0.35082(19) 0.3748(2) 0.0249(5) Uani 1 1 d . . . . .
N3 N 0.35124(15) 0.25114(19) 0.4897(2) 0.0283(6) Uani 1 1 d . . . . .
C12 C 0.65591(19) 0.2631(2) 0.5275(3) 0.0308(7) Uani 1 1 d . . . . .
C8 C 0.29379(18) 0.2706(2) 0.4038(3) 0.0297(7) Uani 1 1 d . . . . .
C3 C 0.37931(18) 0.3989(2) 0.3205(3) 0.0263(6) Uani 1 1 d . . . . .
C2 C 0.45513(18) 0.4028(2) 0.3692(3) 0.0253(6) Uani 1 1 d . . . . .
C36 C 0.63848(19) 0.5356(2) 0.7073(3) 0.0302(7) Uani 1 1 d . . . . .
C4 C 0.32709(19) 0.4349(2) 0.2266(3) 0.0311(7) Uani 1 1 d . . . . .
H4 H 0.337474 0.468917 0.189744 0.037 Uiso 1 1 calc R U . . .
C47 C 0.3754(2) 0.1042(2) 0.5734(3) 0.0309(7) Uani 1 1 d . . . . .
C11 C 0.58581(18) 0.2731(2) 0.4826(3) 0.0265(6) Uani 1 1 d . . . . .
C14 C 0.68345(19) 0.4032(3) 0.6219(3) 0.0323(7) Uani 1 1 d . . . . .
H14 H 0.716462 0.444568 0.669197 0.039 Uiso 1 1 calc R U . . .
C23 C 0.55409(18) 0.1034(2) 0.4403(3) 0.0300(7) Uani 1 1 d . . . . .
C30 C 0.56135(19) 0.5739(2) 0.5179(3) 0.0296(7) Uani 1 1 d . . . . .
C5 C 0.2591(2) 0.4191(3) 0.1886(3) 0.0363(8) Uani 1 1 d . . . . .
H5 H 0.223140 0.444038 0.126557 0.044 Uiso 1 1 calc R U . . .
C24 C 0.5508(2) 0.0409(3) 0.3743(4) 0.0399(9) Uani 1 1 d . . . . .
H24 H 0.539912 0.060457 0.312531 0.048 Uiso 1 1 calc R U . . .
C46 C 0.3798(2) 0.0499(3) 0.6459(3) 0.0361(8) Uani 1 1 d . . . . .
H46 H 0.396039 -0.009417 0.655073 0.043 Uiso 1 1 calc R U . . .
C1 C 0.4773(2) 0.4446(2) 0.3104(3) 0.0305(7) Uani 1 1 d . . . . .
H1A H 0.465629 0.508194 0.300033 0.046 Uiso 1 1 calc R U . . .
H1B H 0.454031 0.414797 0.245722 0.046 Uiso 1 1 calc R U . . .
H1C H 0.526373 0.437783 0.347588 0.046 Uiso 1 1 calc R U . . .
C28 C 0.5717(2) 0.0727(2) 0.5328(3) 0.0354(8) Uani 1 1 d . . . . .
H28 H 0.574003 0.113961 0.577591 0.042 Uiso 1 1 calc R U . . .
C45 C 0.3606(2) 0.0816(3) 0.7056(3) 0.0376(8) Uani 1 1 d . . . . .
C18 C 0.42860(19) 0.2197(2) 0.2281(3) 0.0317(7) Uani 1 1 d . . . . .
H18 H 0.401383 0.202797 0.248017 0.038 Uiso 1 1 calc R U . . .
C10 C 0.56572(17) 0.3535(2) 0.5054(3) 0.0245(6) Uani 1 1 d . . . . .
C13 C 0.70294(19) 0.3273(3) 0.5963(3) 0.0331(8) Uani 1 1 d . . . . .
C17 C 0.49991(19) 0.2239(2) 0.3000(3) 0.0297(7) Uani 1 1 d . . . . .
C51 C 0.3965(2) 0.0672(3) 0.5096(3) 0.0375(8) Uani 1 1 d . . . . .
H51A H 0.355126 0.059598 0.440320 0.045 Uiso 1 1 calc R U . . .
H51B H 0.425294 0.112266 0.508424 0.045 Uiso 1 1 calc R U . . .
C29 C 0.58738(18) 0.5018(2) 0.5991(3) 0.0281(7) Uani 1 1 d . . . . .
H29 H 0.546689 0.481543 0.593578 0.034 Uiso 1 1 calc R U . . .
C25 C 0.5639(3) -0.0511(3) 0.4005(4) 0.0478(10) Uani 1 1 d . . . . .
H25 H 0.560712 -0.092828 0.355395 0.057 Uiso 1 1 calc R U . . .
C42 C 0.35186(18) 0.1941(2) 0.5616(3) 0.0294(7) Uani 1 1 d . . . . .
C21 C 0.5090(2) 0.2666(3) 0.1671(4) 0.0445(9) Uani 1 1 d . . . . .
H21 H 0.536431 0.281113 0.146793 0.053 Uiso 1 1 calc R U . . .
C20 C 0.4372(3) 0.2643(3) 0.0954(3) 0.0446(9) Uani 1 1 d . . . . .
H20 H 0.416416 0.278429 0.027720 0.054 Uiso 1 1 calc R U . . .
C22 C 0.5399(2) 0.2474(3) 0.2684(3) 0.0373(8) Uani 1 1 d . . . . .
H22 H 0.587755 0.250339 0.315723 0.045 Uiso 1 1 calc R U . . .
C43 C 0.33326(19) 0.2291(3) 0.6204(3) 0.0323(8) Uani 1 1 d . . . . .
C15 C 0.61331(18) 0.4175(2) 0.5758(3) 0.0273(7) Uani 1 1 d . . . . .
C7 C 0.29967(19) 0.3316(2) 0.3372(3) 0.0299(7) Uani 1 1 d . . . . .
C31 C 0.5990(2) 0.6023(3) 0.4831(3) 0.0375(8) Uani 1 1 d . . . . .
H31 H 0.642949 0.578589 0.513165 0.045 Uiso 1 1 calc R U . . .
C27 C 0.5859(2) -0.0192(3) 0.5595(4) 0.0440(9) Uani 1 1 d . . . . .
H27 H 0.598333 -0.038835 0.622124 0.053 Uiso 1 1 calc R U . . .
C16 C 0.53164(18) 0.2030(2) 0.4100(3) 0.0277(7) Uani 1 1 d . . . . .
H16 H 0.493789 0.211252 0.415336 0.033 Uiso 1 1 calc R U . . .
C44 C 0.3377(2) 0.1709(3) 0.6917(3) 0.0360(8) Uani 1 1 d . . . . .
H44 H 0.324731 0.192910 0.730896 0.043 Uiso 1 1 calc R U . . .
C19 C 0.3973(2) 0.2403(3) 0.1271(3) 0.0392(9) Uani 1 1 d . . . . .
H19 H 0.349377 0.238149 0.080098 0.047 Uiso 1 1 calc R U . . .
C6 C 0.24472(19) 0.3659(3) 0.2435(3) 0.0351(8) Uani 1 1 d . . . . .
H6 H 0.199259 0.353508 0.218045 0.042 Uiso 1 1 calc R U . . .
C9 C 0.2232(2) 0.2373(4) 0.3639(4) 0.0466(10) Uani 1 1 d . . . . .
H9A H 0.203988 0.203111 0.302700 0.070 Uiso 1 1 calc R U . . .
H9B H 0.193815 0.288421 0.349634 0.070 Uiso 1 1 calc R U . . .
H9C H 0.226387 0.199076 0.413871 0.070 Uiso 1 1 calc R U . . .
C35 C 0.4966(2) 0.6128(2) 0.4730(3) 0.0333(7) Uani 1 1 d . . . . .
H35 H 0.470740 0.595997 0.495317 0.040 Uiso 1 1 calc R U . . .
C26 C 0.5813(2) -0.0805(3) 0.4925(4) 0.0484(11) Uani 1 1 d . . . . .
H26 H 0.590102 -0.141915 0.509463 0.058 Uiso 1 1 calc R U . . .
C52 C 0.4347(3) -0.0212(3) 0.5449(4) 0.0524(12) Uani 1 1 d . . . . .
H52A H 0.450300 -0.035728 0.504964 0.079 Uiso 1 1 calc R U . . .
H52B H 0.404485 -0.068481 0.537271 0.079 Uiso 1 1 calc R U . . .
H52C H 0.473805 -0.016225 0.615130 0.079 Uiso 1 1 calc R U . . .
C48 C 0.3100(2) 0.3258(3) 0.6136(4) 0.0401(9) Uani 1 1 d . . . . .
H48A H 0.313233 0.358709 0.565510 0.048 Uiso 1 1 calc R U . . .
H48B H 0.341461 0.354543 0.679461 0.048 Uiso 1 1 calc R U . . .
C32 C 0.5721(3) 0.6652(3) 0.4049(4) 0.0416(9) Uani 1 1 d . . . . .
H32 H 0.597828 0.682422 0.382428 0.050 Uiso 1 1 calc R U . . .
C33 C 0.5073(2) 0.7021(3) 0.3603(3) 0.0408(9) Uani 1 1 d . . . . .
H33 H 0.488868 0.743800 0.307359 0.049 Uiso 1 1 calc R U . . .
C50 C 0.3680(3) 0.0215(3) 0.7848(4) 0.0473(10) Uani 1 1 d . . . . .
H50A H 0.341063 -0.032792 0.753357 0.071 Uiso 1 1 calc R U . . .
H50B H 0.351958 0.053197 0.817921 0.071 Uiso 1 1 calc R U . . .
H50C H 0.415793 0.005352 0.834097 0.071 Uiso 1 1 calc R U . . .
C37 C 0.6415(3) 0.4917(4) 0.7840(4) 0.0513(11) Uani 1 1 d . . . . .
H37 H 0.611210 0.443939 0.767828 0.062 Uiso 1 1 calc R U . . .
C41 C 0.6841(3) 0.6084(3) 0.7346(4) 0.0500(11) Uani 1 1 d . . . . .
H41 H 0.682522 0.640591 0.684658 0.060 Uiso 1 1 calc R U . . .
C49 C 0.2367(3) 0.3345(4) 0.5810(5) 0.0570(13) Uani 1 1 d . . . . .
H49A H 0.205885 0.299057 0.520656 0.085 Uiso 1 1 calc R U . . .
H49B H 0.222760 0.397265 0.567244 0.085 Uiso 1 1 calc R U . . .
H49C H 0.235005 0.312716 0.634367 0.085 Uiso 1 1 calc R U . . .
C34 C 0.4699(2) 0.6763(3) 0.3954(3) 0.0384(8) Uani 1 1 d . . . . .
H34 H 0.426610 0.701807 0.366632 0.046 Uiso 1 1 calc R U . . .
C40 C 0.7317(3) 0.6328(4) 0.8364(4) 0.0599(13) Uani 1 1 d . . . . .
H40 H 0.762388 0.680305 0.853863 0.072 Uiso 1 1 calc R U . . .
C38 C 0.6887(4) 0.5177(5) 0.8843(4) 0.0661(16) Uani 1 1 d . . . . .
H38 H 0.689879 0.486996 0.934645 0.079 Uiso 1 1 calc R U . . .
C39 C 0.7339(3) 0.5881(4) 0.9106(4) 0.0516(11) Uani 1 1 d . . . . .
H39 H 0.765659 0.605011 0.978314 0.062 Uiso 1 1 calc R U . . .
C01R C 0.7732(4) 0.0869(5) 0.4268(6) 0.0744(16) Uani 1 1 d . . . . .
H01A H 0.768662 0.141607 0.455419 0.089 Uiso 1 1 calc R U . . .
H01B H 0.816374 0.057817 0.480140 0.089 Uiso 1 1 calc R U . . .

loop_
_atom_site_aniso_label
_atom_site_aniso_U_11
_atom_site_aniso_U_22
_atom_site_aniso_U_33
_atom_site_aniso_U_23
_atom_site_aniso_U_13
_atom_site_aniso_U_12
Co1 0.0220(2) 0.0269(2) 0.0217(2) 0.0003(2) 0.0108(2) -0.0001(2)
Cl1 0.0314(4) 0.0425(5) 0.0276(4) 0.0067(3) 0.0127(4) 0.0068(3)
Cl2 0.0423(5) 0.0338(4) 0.0432(5) -0.0105(4) 0.0288(4) -0.0051(4)
Cl04 0.152(2) 0.0624(8) 0.1141(15) -0.0172(9) 0.1005(16) -0.0156(10)
Cl05 0.0915(14) 0.1044(14) 0.147(2) 0.0009(14) 0.0829(15) -0.0088(11)
F1 0.0203(11) 0.0482(13) 0.0542(15) -0.0051(11) 0.0175(11) 0.0031(9)
F2 0.0463(15) 0.0491(14) 0.0588(17) -0.0037(13) 0.0285(14) 0.0066(12)
N1 0.0241(14) 0.0216(12) 0.0257(14) -0.0012(10) 0.0143(12) 0.0013(10)
N2 0.0218(13) 0.0267(13) 0.0204(13) -0.0017(11) 0.0097(11) 0.0011(10)
N3 0.0243(14) 0.0282(14) 0.0290(16) -0.0032(11) 0.0143(13) -0.0032(11)
C12 0.0251(17) 0.0315(17) 0.0302(18) 0.0015(14) 0.0137(15) 0.0048(14)
C8 0.0219(17) 0.0333(17) 0.0305(18) -0.0049(14) 0.0138(15) -0.0040(13)
C3 0.0301(17) 0.0215(14) 0.0236(16) -0.0029(12) 0.0142(14) -0.0001(12)
C2 0.0298(17) 0.0195(13) 0.0266(16) -0.0001(12) 0.0169(14) 0.0025(12)
C36 0.0307(18) 0.0251(15) 0.0342(19) -0.0036(13) 0.0193(16) -0.0006(13)
C4 0.0325(18) 0.0253(16) 0.0264(17) 0.0011(13) 0.0130(15) 0.0028(13)
C47 0.0306(17) 0.0325(16) 0.0290(17) -0.0044(14) 0.0177(15) -0.0028(14)
C11 0.0255(16) 0.0251(15) 0.0285(17) 0.0007(13) 0.0160(14) 0.0018(13)
C14 0.0237(17) 0.0311(17) 0.0320(18) -0.0038(14) 0.0114(15) -0.0035(13)
C23 0.0223(16) 0.0237(15) 0.0370(19) -0.0007(14) 0.0142(15) 0.0015(12)
C30 0.0307(18) 0.0248(15) 0.0328(18) -0.0031(14) 0.0188(16) -0.0019(13)
C5 0.0344(19) 0.0290(17) 0.0290(19) 0.0026(14) 0.0104(16) 0.0034(15)
C24 0.037(2) 0.0304(18) 0.048(2) -0.0059(17) 0.0240(19) -0.0002(15)
C46 0.039(2) 0.0339(18) 0.0324(19) 0.0013(15) 0.0198(17) 0.0002(15)
C1 0.0349(19) 0.0282(16) 0.0258(17) 0.0027(13) 0.0168(16) 0.0013(14)
C28 0.0297(18) 0.0269(17) 0.040(2) 0.0005(15) 0.0160(16) 0.0016(14)
C45 0.0328(19) 0.044(2) 0.0329(19) 0.0000(17) 0.0182(17) -0.0048(16)
C18 0.0294(17) 0.0255(15) 0.0335(19) -0.0033(14) 0.0154(16) -0.0055(13)
C10 0.0237(16) 0.0236(14) 0.0243(16) 0.0023(12) 0.0135(14) -0.0003(12)
C13 0.0207(17) 0.0348(18) 0.037(2) 0.0019(15) 0.0138(15) 0.0014(14)
C17 0.0317(18) 0.0207(14) 0.0328(19) -0.0020(13) 0.0173(16) 0.0002(13)
C51 0.050(2) 0.0334(17) 0.036(2) -0.0031(16) 0.0292(19) 0.0001(17)
C29 0.0254(16) 0.0253(15) 0.0321(18) -0.0038(13) 0.0165(15) -0.0028(13)
C25 0.047(2) 0.0290(18) 0.066(3) -0.0072(19) 0.033(2) 0.0013(17)
C42 0.0256(16) 0.0340(17) 0.0258(17) -0.0005(14) 0.0140(15) -0.0040(14)
C21 0.046(2) 0.045(2) 0.043(2) -0.0006(18) 0.028(2) -0.0068(18)
C20 0.052(3) 0.037(2) 0.035(2) 0.0015(16) 0.020(2) -0.0061(18)
C22 0.0321(19) 0.0386(19) 0.040(2) -0.0016(16) 0.0207(18) -0.0036(15)
C43 0.0279(18) 0.0341(18) 0.035(2) -0.0063(15) 0.0189(16) -0.0065(14)
C15 0.0272(16) 0.0254(15) 0.0277(17) 0.0004(13) 0.0157(14) -0.0001(13)
C7 0.0232(16) 0.0316(17) 0.0268(18) -0.0039(13) 0.0108(14) -0.0012(13)
C31 0.038(2) 0.0325(18) 0.047(2) -0.0009(17) 0.0287(19) -0.0009(16)
C27 0.033(2) 0.0354(19) 0.049(2) 0.0109(18) 0.0169(19) 0.0011(16)
C16 0.0249(16) 0.0241(15) 0.0320(18) -0.0008(13) 0.0159(15) 0.0015(13)
C44 0.035(2) 0.043(2) 0.033(2) -0.0058(16) 0.0222(18) -0.0070(16)
C19 0.033(2) 0.0333(18) 0.036(2) -0.0017(16) 0.0127(17) -0.0061(15)
C6 0.0236(17) 0.0370(19) 0.0329(19) -0.0014(15) 0.0108(16) 0.0006(14)
C9 0.028(2) 0.066(3) 0.035(2) 0.001(2) 0.0131(17) -0.0130(19)
C35 0.0376(19) 0.0276(16) 0.0363(19) -0.0017(14) 0.0231(17) 0.0028(14)
C26 0.035(2) 0.0277(18) 0.073(3) 0.0055(19) 0.028(2) 0.0035(16)
C52 0.064(3) 0.054(3) 0.056(3) 0.014(2) 0.045(3) 0.020(2)
C48 0.040(2) 0.0358(19) 0.048(2) -0.0028(17) 0.029(2) 0.0008(16)
C32 0.055(3) 0.0336(18) 0.042(2) -0.0038(16) 0.032(2) -0.0088(17)
C33 0.051(2) 0.0278(17) 0.036(2) 0.0038(16) 0.0219(19) 0.0013(16)
C50 0.050(3) 0.055(2) 0.046(2) 0.008(2) 0.033(2) 0.002(2)
C37 0.060(3) 0.056(3) 0.037(2) -0.010(2) 0.028(2) -0.026(2)
C41 0.054(3) 0.045(2) 0.039(2) -0.0049(19) 0.022(2) -0.020(2)
C49 0.050(3) 0.052(3) 0.078(4) -0.009(2) 0.043(3) 0.004(2)
C34 0.040(2) 0.0317(18) 0.036(2) 0.0017(16) 0.0192(18) 0.0070(15)
C40 0.065(3) 0.050(3) 0.049(3) -0.018(2) 0.026(3) -0.029(2)
C38 0.077(4) 0.083(4) 0.038(3) -0.014(2) 0.034(3) -0.034(3)
C39 0.049(3) 0.060(3) 0.033(2) -0.019(2) 0.018(2) -0.013(2)
C01R 0.067(4) 0.076(4) 0.075(4) 0.000(3) 0.041(3) 0.006(3)

loop_
_atom_type_symbol
_atom_type_description
_atom_type_scat_dispersion_real
_atom_type_scat_dispersion_imag
_atom_type_scat_source
C C 0.0181 0.0091 'International Tables Vol C Tables 4.2.6.8 and 6.1.1.4'
H H 0.0000 0.0000 'International Tables Vol C Tables 4.2.6.8 and 6.1.1.4'
Cl Cl 0.3639 0.7018 'International Tables Vol C Tables 4.2.6.8 and 6.1.1.4'
Co Co -2.3653 3.6143 'International Tables Vol C Tables 4.2.6.8 and 6.1.1.4'
F F 0.0727 0.0534 'International Tables Vol C Tables 4.2.6.8 and 6.1.1.4'
N N 0.0311 0.0180 'International Tables Vol C Tables 4.2.6.8 and 6.1.1.4'

loop_
_geom_angle_atom_site_label_1
_geom_angle_atom_site_label_2
_geom_angle_atom_site_label_3
_geom_angle
_geom_angle_site_symmetry_1
_geom_angle_site_symmetry_3
_geom_angle_publ_flag
Cl1 Co1 Cl2 111.30(4) . . ?
N1 Co1 Cl1 97.08(8) . . ?
N1 Co1 Cl2 102.94(7) . . ?
N2 Co1 Cl1 155.86(8) . . ?
N2 Co1 Cl2 92.48(8) . . ?
N2 Co1 N1 72.58(11) . . ?
N2 Co1 N3 74.38(11) . . ?
N3 Co1 Cl1 104.77(9) . . ?
N3 Co1 Cl2 98.82(8) . . ?
N3 Co1 N1 140.88(11) . . ?
C2 N1 Co1 116.9(2) . . ?
C2 N1 C10 119.5(3) . . ?
C10 N1 Co1 123.6(2) . . ?
C3 N2 Co1 120.2(2) . . ?
C3 N2 C7 120.7(3) . . ?
C7 N2 Co1 118.3(2) . . ?
C8 N3 Co1 116.3(2) . . ?
C8 N3 C42 120.2(3) . . ?
C42 N3 Co1 123.0(2) . . ?
F2 C12 C11 122.2(3) . . ?
F2 C12 C13 117.6(3) . . ?
C13 C12 C11 120.2(3) . . ?
N3 C8 C7 115.2(3) . . ?
N3 C8 C9 127.1(4) . . ?
C7 C8 C9 117.7(3) . . ?
N2 C3 C2 112.8(3) . . ?
N2 C3 C4 121.4(3) . . ?
C4 C3 C2 125.7(3) . . ?
N1 C2 C3 114.1(3) . . ?
N1 C2 C1 127.6(3) . . ?
C1 C2 C3 118.2(3) . . ?
C37 C36 C29 118.6(3) . . ?
C37 C36 C41 117.7(4) . . ?
C41 C36 C29 123.6(4) . . ?
C3 C4 H4 120.7 . . ?
C5 C4 C3 118.6(3) . . ?
C5 C4 H4 120.7 . . ?
C46 C47 C51 120.5(3) . . ?
C46 C47 C42 118.3(3) . . ?
C42 C47 C51 121.1(3) . . ?
C12 C11 C10 116.9(3) . . ?
C12 C11 C16 123.0(3) . . ?
C10 C11 C16 120.2(3) . . ?
C13 C14 H14 120.5 . . ?
C13 C14 C15 119.1(3) . . ?
C15 C14 H14 120.5 . . ?
C24 C23 C16 122.2(4) . . ?
C28 C23 C24 118.7(3) . . ?
C28 C23 C16 118.7(3) . . ?
C31 C30 C29 122.9(3) . . ?
C35 C30 C29 119.5(3) . . ?
C35 C30 C31 117.6(3) . . ?
C4 C5 H5 120.1 . . ?
C4 C5 C6 119.8(3) . . ?
C6 C5 H5 120.1 . . ?
C23 C24 H24 119.9 . . ?
C23 C24 C25 120.2(4) . . ?
C25 C24 H24 119.9 . . ?
C47 C46 H46 119.0 . . ?
C47 C46 C45 122.1(4) . . ?
C45 C46 H46 119.0 . . ?
C2 C1 H1A 109.5 . . ?
C2 C1 H1B 109.5 . . ?
C2 C1 H1C 109.5 . . ?
H1A C1 H1B 109.5 . . ?
H1A C1 H1C 109.5 . . ?
H1B C1 H1C 109.5 . . ?
C23 C28 H28 119.5 . . ?
C23 C28 C27 120.9(4) . . ?
C27 C28 H28 119.5 . . ?
C46 C45 C50 120.2(4) . . ?
C44 C45 C46 117.9(4) . . ?
C44 C45 C50 121.9(4) . . ?
C17 C18 H18 119.5 . . ?
C19 C18 H18 119.5 . . ?
C19 C18 C17 121.0(4) . . ?
C11 C10 N1 116.7(3) . . ?
C15 C10 N1 120.5(3) . . ?
C15 C10 C11 122.7(3) . . ?
F1 C13 C12 118.0(3) . . ?
F1 C13 C14 119.4(3) . . ?
C14 C13 C12 122.6(3) . . ?
C18 C17 C22 118.7(4) . . ?
C18 C17 C16 119.1(3) . . ?
C22 C17 C16 122.2(3) . . ?
C47 C51 H51A 108.4 . . ?
C47 C51 H51B 108.4 . . ?
H51A C51 H51B 107.5 . . ?
C52 C51 C47 115.4(3) . . ?
C52 C51 H51A 108.4 . . ?
C52 C51 H51B 108.4 . . ?
C36 C29 H29 105.7 . . ?
C36 C29 C15 113.0(3) . . ?
C30 C29 C36 114.9(3) . . ?
C30 C29 H29 105.7 . . ?
C30 C29 C15 111.0(3) . . ?
C15 C29 H29 105.7 . . ?
C24 C25 H25 119.8 . . ?
C26 C25 C24 120.4(4) . . ?
C26 C25 H25 119.8 . . ?
C47 C42 N3 117.5(3) . . ?
C43 C42 N3 120.7(3) . . ?
C43 C42 C47 121.7(3) . . ?
C20 C21 H21 119.8 . . ?
C22 C21 H21 119.8 . . ?
C22 C21 C20 120.5(4) . . ?
C21 C20 H20 120.6 . . ?
C19 C20 C21 118.8(4) . . ?
C19 C20 H20 120.6 . . ?
C17 C22 H22 119.7 . . ?
C21 C22 C17 120.7(4) . . ?
C21 C22 H22 119.7 . . ?
C42 C43 C44 117.7(4) . . ?
C42 C43 C48 124.0(4) . . ?
C44 C43 C48 118.2(3) . . ?
C14 C15 C29 122.1(3) . . ?
C10 C15 C14 118.4(3) . . ?
C10 C15 C29 119.5(3) . . ?
N2 C7 C8 113.5(3) . . ?
N2 C7 C6 120.7(3) . . ?
C6 C7 C8 125.8(3) . . ?
C30 C31 H31 119.3 . . ?
C32 C31 C30 121.5(4) . . ?
C32 C31 H31 119.3 . . ?
C28 C27 H27 120.2 . . ?
C26 C27 C28 119.6(4) . . ?
C26 C27 H27 120.2 . . ?
C11 C16 C23 114.8(3) . . ?
C11 C16 H16 104.8 . . ?
C23 C16 H16 104.8 . . ?
C17 C16 C11 112.3(3) . . ?
C17 C16 C23 114.0(3) . . ?
C17 C16 H16 104.8 . . ?
C45 C44 C43 122.3(4) . . ?
C45 C44 H44 118.8 . . ?
C43 C44 H44 118.8 . . ?
C18 C19 C20 120.3(4) . . ?
C18 C19 H19 119.8 . . ?
C20 C19 H19 119.8 . . ?
C5 C6 C7 118.7(4) . . ?
C5 C6 H6 120.7 . . ?
C7 C6 H6 120.7 . . ?
C8 C9 H9A 109.5 . . ?
C8 C9 H9B 109.5 . . ?
C8 C9 H9C 109.5 . . ?
H9A C9 H9B 109.5 . . ?
H9A C9 H9C 109.5 . . ?
H9B C9 H9C 109.5 . . ?
C30 C35 H35 119.5 . . ?
C34 C35 C30 121.0(4) . . ?
C34 C35 H35 119.5 . . ?
C25 C26 C27 120.1(4) . . ?
C25 C26 H26 119.9 . . ?
C27 C26 H26 119.9 . . ?
C51 C52 H52A 109.5 . . ?
C51 C52 H52B 109.5 . . ?
C51 C52 H52C 109.5 . . ?
H52A C52 H52B 109.5 . . ?
H52A C52 H52C 109.5 . . ?
H52B C52 H52C 109.5 . . ?
C43 C48 H48A 108.7 . . ?
C43 C48 H48B 108.7 . . ?
C43 C48 C49 114.2(4) . . ?
H48A C48 H48B 107.6 . . ?
C49 C48 H48A 108.7 . . ?
C49 C48 H48B 108.7 . . ?
C31 C32 H32 120.0 . . ?
C33 C32 C31 120.1(4) . . ?
C33 C32 H32 120.0 . . ?
C32 C33 H33 120.4 . . ?
C32 C33 C34 119.2(4) . . ?
C34 C33 H33 120.4 . . ?
C45 C50 H50A 109.5 . . ?
C45 C50 H50B 109.5 . . ?
C45 C50 H50C 109.5 . . ?
H50A C50 H50B 109.5 . . ?
H50A C50 H50C 109.5 . . ?
H50B C50 H50C 109.5 . . ?
C36 C37 H37 119.5 . . ?
C38 C37 C36 121.0(4) . . ?
C38 C37 H37 119.5 . . ?
C36 C41 H41 119.9 . . ?
C40 C41 C36 120.2(4) . . ?
C40 C41 H41 119.9 . . ?
C48 C49 H49A 109.5 . . ?
C48 C49 H49B 109.5 . . ?
C48 C49 H49C 109.5 . . ?
H49A C49 H49B 109.5 . . ?
H49A C49 H49C 109.5 . . ?
H49B C49 H49C 109.5 . . ?
C35 C34 C33 120.6(4) . . ?
C35 C34 H34 119.7 . . ?
C33 C34 H34 119.7 . . ?
C41 C40 H40 119.5 . . ?
C39 C40 C41 121.0(4) . . ?
C39 C40 H40 119.5 . . ?
C37 C38 H38 119.5 . . ?
C39 C38 C37 120.9(5) . . ?
C39 C38 H38 119.5 . . ?
C40 C39 C38 119.2(5) . . ?
C40 C39 H39 120.4 . . ?
C38 C39 H39 120.4 . . ?
Cl04 C01R Cl05 115.3(4) . . ?
Cl04 C01R H01A 108.5 . . ?
Cl04 C01R H01B 108.5 . . ?
Cl05 C01R H01A 108.5 . . ?
Cl05 C01R H01B 108.5 . . ?
H01A C01R H01B 107.5 . . ?

loop_
_geom_bond_atom_site_label_1
_geom_bond_atom_site_label_2
_geom_bond_distance
_geom_bond_site_symmetry_2
_geom_bond_publ_flag
Co1 Cl1 2.2565(10) . ?
Co1 Cl2 2.3014(10) . ?
Co1 N1 2.220(3) . ?
Co1 N2 2.072(3) . ?
Co1 N3 2.180(3) . ?
Cl04 C01R 1.722(7) . ?
Cl05 C01R 1.733(7) . ?
F1 C13 1.367(4) . ?
F2 C12 1.325(5) . ?
N1 C2 1.284(5) . ?
N1 C10 1.427(4) . ?
N2 C3 1.336(5) . ?
N2 C7 1.340(4) . ?
N3 C8 1.284(5) . ?
N3 C42 1.444(5) . ?
C12 C11 1.392(5) . ?
C12 C13 1.384(6) . ?
C8 C7 1.488(5) . ?
C8 C9 1.497(5) . ?
C3 C2 1.498(5) . ?
C3 C4 1.384(5) . ?
C2 C1 1.493(5) . ?
C36 C29 1.516(5) . ?
C36 C37 1.381(6) . ?
C36 C41 1.402(5) . ?
C4 H4 0.9300 . ?
C4 C5 1.384(6) . ?
C47 C46 1.385(6) . ?
C47 C51 1.520(5) . ?
C47 C42 1.405(5) . ?
C11 C10 1.412(5) . ?
C11 C16 1.523(5) . ?
C14 H14 0.9300 . ?
C14 C13 1.372(5) . ?
C14 C15 1.397(5) . ?
C23 C24 1.388(6) . ?
C23 C28 1.388(6) . ?
C23 C16 1.535(5) . ?
C30 C29 1.514(5) . ?
C30 C31 1.401(5) . ?
C30 C35 1.391(5) . ?
C5 H5 0.9300 . ?
C5 C6 1.388(6) . ?
C24 H24 0.9300 . ?
C24 C25 1.396(6) . ?
C46 H46 0.9300 . ?
C46 C45 1.397(6) . ?
C1 H1A 0.9600 . ?
C1 H1B 0.9600 . ?
C1 H1C 0.9600 . ?
C28 H28 0.9300 . ?
C28 C27 1.397(6) . ?
C45 C44 1.388(6) . ?
C45 C50 1.494(6) . ?
C18 H18 0.9300 . ?
C18 C17 1.387(5) . ?
C18 C19 1.385(6) . ?
C10 C15 1.395(5) . ?
C17 C22 1.391(5) . ?
C17 C16 1.514(5) . ?
C51 H51A 0.9700 . ?
C51 H51B 0.9700 . ?
C51 C52 1.494(6) . ?
C29 H29 0.9800 . ?
C29 C15 1.538(5) . ?
C25 H25 0.9300 . ?
C25 C26 1.375(8) . ?
C42 C43 1.390(5) . ?
C21 H21 0.9300 . ?
C21 C20 1.394(7) . ?
C21 C22 1.387(7) . ?
C20 H20 0.9300 . ?
C20 C19 1.392(7) . ?
C22 H22 0.9300 . ?
C43 C44 1.404(6) . ?
C43 C48 1.506(5) . ?
C7 C6 1.391(6) . ?
C31 H31 0.9300 . ?
C31 C32 1.388(6) . ?
C27 H27 0.9300 . ?
C27 C26 1.377(7) . ?
C16 H16 0.9800 . ?
C44 H44 0.9300 . ?
C19 H19 0.9300 . ?
C6 H6 0.9300 . ?
C9 H9A 0.9600 . ?
C9 H9B 0.9600 . ?
C9 H9C 0.9600 . ?
C35 H35 0.9300 . ?
C35 C34 1.388(6) . ?
C26 H26 0.9300 . ?
C52 H52A 0.9600 . ?
C52 H52B 0.9600 . ?
C52 H52C 0.9600 . ?
C48 H48A 0.9700 . ?
C48 H48B 0.9700 . ?
C48 C49 1.520(6) . ?
C32 H32 0.9300 . ?
C32 C33 1.383(7) . ?
C33 H33 0.9300 . ?
C33 C34 1.389(6) . ?
C50 H50A 0.9600 . ?
C50 H50B 0.9600 . ?
C50 H50C 0.9600 . ?
C37 H37 0.9300 . ?
C37 C38 1.381(7) . ?
C41 H41 0.9300 . ?
C41 C40 1.393(7) . ?
C49 H49A 0.9600 . ?
C49 H49B 0.9600 . ?
C49 H49C 0.9600 . ?
C34 H34 0.9300 . ?
C40 H40 0.9300 . ?
C40 C39 1.360(8) . ?
C38 H38 0.9300 . ?
C38 C39 1.372(8) . ?
C39 H39 0.9300 . ?
C01R H01A 0.9700 . ?
C01R H01B 0.9700 . ?

loop_
_geom_torsion_atom_site_label_1
_geom_torsion_atom_site_label_2
_geom_torsion_atom_site_label_3
_geom_torsion_atom_site_label_4
_geom_torsion
_geom_torsion_site_symmetry_1
_geom_torsion_site_symmetry_2
_geom_torsion_site_symmetry_3
_geom_torsion_site_symmetry_4
_geom_torsion_publ_flag
Co1 N1 C2 C3 -9.6(3) . . . . ?
Co1 N1 C2 C1 173.9(3) . . . . ?
Co1 N1 C10 C11 93.6(3) . . . . ?
Co1 N1 C10 C15 -83.0(3) . . . . ?
Co1 N2 C3 C2 17.6(4) . . . . ?
Co1 N2 C3 C4 -166.2(3) . . . . ?
Co1 N2 C7 C8 -15.1(4) . . . . ?
Co1 N2 C7 C6 166.2(3) . . . . ?
Co1 N3 C8 C7 6.8(4) . . . . ?
Co1 N3 C8 C9 -174.6(3) . . . . ?
Co1 N3 C42 C47 -82.8(4) . . . . ?
Co1 N3 C42 C43 93.9(4) . . . . ?
F2 C12 C11 C10 -172.6(3) . . . . ?
F2 C12 C11 C16 6.0(6) . . . . ?
F2 C12 C13 F1 -4.0(6) . . . . ?
F2 C12 C13 C14 175.7(4) . . . . ?
N1 C10 C15 C14 179.5(3) . . . . ?
N1 C10 C15 C29 -1.6(5) . . . . ?
N2 C3 C2 N1 -4.2(4) . . . . ?
N2 C3 C2 C1 172.6(3) . . . . ?
N2 C3 C4 C5 -0.8(5) . . . . ?
N2 C7 C6 C5 1.3(5) . . . . ?
N3 C8 C7 N2 4.9(5) . . . . ?
N3 C8 C7 C6 -176.4(4) . . . . ?
N3 C42 C43 C44 -177.5(3) . . . . ?
N3 C42 C43 C48 1.3(6) . . . . ?
C12 C11 C10 N1 178.2(3) . . . . ?
C12 C11 C10 C15 -5.3(5) . . . . ?
C12 C11 C16 C23 40.4(5) . . . . ?
C12 C11 C16 C17 -92.0(4) . . . . ?
C8 N3 C42 C47 105.9(4) . . . . ?
C8 N3 C42 C43 -77.4(5) . . . . ?
C8 C7 C6 C5 -177.4(3) . . . . ?
C3 N2 C7 C8 174.8(3) . . . . ?
C3 N2 C7 C6 -4.0(5) . . . . ?
C3 C4 C5 C6 -1.8(5) . . . . ?
C2 N1 C10 C11 -88.1(4) . . . . ?
C2 N1 C10 C15 95.3(4) . . . . ?
C2 C3 C4 C5 174.8(3) . . . . ?
C36 C29 C15 C14 -32.2(5) . . . . ?
C36 C29 C15 C10 149.0(3) . . . . ?
C36 C37 C38 C39 0.2(10) . . . . ?
C36 C41 C40 C39 -1.4(9) . . . . ?
C4 C3 C2 N1 179.8(3) . . . . ?
C4 C3 C2 C1 -3.3(5) . . . . ?
C4 C5 C6 C7 1.6(6) . . . . ?
C47 C46 C45 C44 -1.1(6) . . . . ?
C47 C46 C45 C50 -178.4(4) . . . . ?
C47 C42 C43 C44 -0.9(5) . . . . ?
C47 C42 C43 C48 177.9(4) . . . . ?
C11 C12 C13 F1 179.1(3) . . . . ?
C11 C12 C13 C14 -1.2(6) . . . . ?
C11 C10 C15 C14 3.1(5) . . . . ?
C11 C10 C15 C29 -177.9(3) . . . . ?
C23 C24 C25 C26 -1.2(7) . . . . ?
C23 C28 C27 C26 -1.0(6) . . . . ?
C30 C29 C15 C14 98.5(4) . . . . ?
C30 C29 C15 C10 -80.3(4) . . . . ?
C30 C31 C32 C33 0.9(6) . . . . ?
C30 C35 C34 C33 0.4(6) . . . . ?
C24 C23 C28 C27 0.0(6) . . . . ?
C24 C23 C16 C11 -126.3(4) . . . . ?
C24 C23 C16 C17 5.4(5) . . . . ?
C24 C25 C26 C27 0.2(7) . . . . ?
C46 C47 C51 C52 -12.0(6) . . . . ?
C46 C47 C42 N3 176.6(3) . . . . ?
C46 C47 C42 C43 0.0(6) . . . . ?
C46 C45 C44 C43 0.0(6) . . . . ?
C28 C23 C24 C25 1.1(6) . . . . ?
C28 C23 C16 C11 60.3(4) . . . . ?
C28 C23 C16 C17 -168.1(3) . . . . ?
C28 C27 C26 C25 0.9(6) . . . . ?
C18 C17 C22 C21 0.2(6) . . . . ?
C18 C17 C16 C11 -133.5(3) . . . . ?
C18 C17 C16 C23 93.7(4) . . . . ?
C10 N1 C2 C3 172.0(3) . . . . ?
C10 N1 C2 C1 -4.5(5) . . . . ?
C10 C11 C16 C23 -141.1(3) . . . . ?
C10 C11 C16 C17 86.4(4) . . . . ?
C13 C12 C11 C10 4.2(5) . . . . ?
C13 C12 C11 C16 -177.2(3) . . . . ?
C13 C14 C15 C10 0.1(5) . . . . ?
C13 C14 C15 C29 -178.8(3) . . . . ?
C17 C18 C19 C20 1.1(6) . . . . ?
C51 C47 C46 C45 -179.8(4) . . . . ?
C51 C47 C42 N3 -2.5(5) . . . . ?
C51 C47 C42 C43 -179.1(4) . . . . ?
C29 C36 C37 C38 177.7(5) . . . . ?
C29 C36 C41 C40 -177.1(5) . . . . ?
C29 C30 C31 C32 176.6(4) . . . . ?
C29 C30 C35 C34 -177.3(3) . . . . ?
C42 N3 C8 C7 178.6(3) . . . . ?
C42 N3 C8 C9 -2.7(6) . . . . ?
C42 C47 C46 C45 1.1(6) . . . . ?
C42 C47 C51 C52 167.1(4) . . . . ?
C42 C43 C44 C45 1.0(6) . . . . ?
C42 C43 C48 C49 118.1(5) . . . . ?
C21 C20 C19 C18 0.3(6) . . . . ?
C20 C21 C22 C17 1.2(6) . . . . ?
C22 C17 C16 C11 46.4(4) . . . . ?
C22 C17 C16 C23 -86.4(4) . . . . ?
C22 C21 C20 C19 -1.5(7) . . . . ?
C15 C14 C13 F1 178.6(3) . . . . ?
C15 C14 C13 C12 -1.0(6) . . . . ?
C7 N2 C3 C2 -172.4(3) . . . . ?
C7 N2 C3 C4 3.8(5) . . . . ?
C31 C30 C29 C36 81.2(4) . . . . ?
C31 C30 C29 C15 -48.4(5) . . . . ?
C31 C30 C35 C34 1.1(5) . . . . ?
C31 C32 C33 C34 0.6(6) . . . . ?
C16 C11 C10 N1 -0.4(5) . . . . ?
C16 C11 C10 C15 176.1(3) . . . . ?
C16 C23 C24 C25 -172.3(4) . . . . ?
C16 C23 C28 C27 173.7(3) . . . . ?
C16 C17 C22 C21 -179.7(4) . . . . ?
C44 C43 C48 C49 -63.1(6) . . . . ?
C19 C18 C17 C22 -1.4(5) . . . . ?
C19 C18 C17 C16 178.5(3) . . . . ?
C9 C8 C7 N2 -173.9(3) . . . . ?
C9 C8 C7 C6 4.8(6) . . . . ?
C35 C30 C29 C36 -100.5(4) . . . . ?
C35 C30 C29 C15 129.8(3) . . . . ?
C35 C30 C31 C32 -1.7(6) . . . . ?
C48 C43 C44 C45 -177.9(4) . . . . ?
C32 C33 C34 C35 -1.3(6) . . . . ?
C50 C45 C44 C43 177.3(4) . . . . ?
C37 C36 C29 C30 151.2(4) . . . . ?
C37 C36 C29 C15 -80.1(5) . . . . ?
C37 C36 C41 C40 1.8(7) . . . . ?
C37 C38 C39 C40 0.2(10) . . . . ?
C41 C36 C29 C30 -29.9(5) . . . . ?
C41 C36 C29 C15 98.8(4) . . . . ?
C41 C36 C37 C38 -1.2(8) . . . . ?
C41 C40 C39 C38 0.4(9) . . . . ?
